data_7131004
loop_
_publ_author_name
'Xu, Zixuan'
'Wang, Zhaoyu'
'Zhang, Yanyun'
'Yao, Xiaokang'
'Ding, Meijuan'
'Shi, Huifang'
'An, Zhongfu'

_publ_section_title
;
 Self-contained photo-acid generators with high quantum yields triggered
 by photo-cyclization
;
_journal_name_full 'Chemical Communications'
_journal_paper_doi 10.1039/D2CC04941D
_journal_year 2022
_chemical_formula_moiety 'C17 H10 Cl N O S'
_chemical_formula_sum 'C17 H10 Cl N O S'
_chemical_formula_weight 311.77
_space_group_crystal_system monoclinic
_space_group_IT_number 14
_space_group_name_Hall '-P 2ybc'
_space_group_name_H-M_alt 'P 1 21/c 1'
_atom_sites_solution_hydrogens geom
_audit_creation_date 2022-08-22
_audit_creation_method
;
Olex2 1.2
(compiled 2018.05.29 svn.r3508 for OlexSys, GUI svn.r5506)
;
_audit_update_record
;
2022-08-22 deposited with the CCDC.	2022-10-26 downloaded from the CCDC.
;
_cell_angle_alpha 90
_cell_angle_beta 91.386(6)
_cell_angle_gamma 90
_cell_formula_units_Z 4
_cell_length_a 12.022(2)
_cell_length_b 7.1624(10)
_cell_length_c 16.3850(18)
_cell_measurement_reflns_used 4476
_cell_measurement_temperature 299(2)
_cell_measurement_theta_max 26.326
_cell_measurement_theta_min 2.489
_cell_volume 1410.4(3)
_computing_cell_refinement 'SAINT V8.40A (?, 2016)'
_computing_data_reduction 'SAINT V8.40A (?, 2016)'
_computing_molecular_graphics 'Olex2 (Dolomanov et al., 2009)'
_computing_publication_material 'Olex2 (Dolomanov et al., 2009)'
_computing_structure_refinement 'ShelXL (Sheldrick, 2015)'
_diffrn_ambient_temperature 299.0
_diffrn_measured_fraction_theta_full 0.998
_diffrn_measured_fraction_theta_max 0.997
_diffrn_measurement_device_type 'Bruker APEX-II CCD'
_diffrn_measurement_method '\f and \w scans'
_diffrn_radiation_type MoK\a
_diffrn_radiation_wavelength 0.71073
_diffrn_reflns_av_R_equivalents 0.0485
_diffrn_reflns_av_unetI/netI 0.0354
_diffrn_reflns_Laue_measured_fraction_full 0.998
_diffrn_reflns_Laue_measured_fraction_max 0.997
_diffrn_reflns_limit_h_max 15
_diffrn_reflns_limit_h_min -14
_diffrn_reflns_limit_k_max 8
_diffrn_reflns_limit_k_min -8
_diffrn_reflns_limit_l_max 20
_diffrn_reflns_limit_l_min -18
_diffrn_reflns_number 15223
_diffrn_reflns_point_group_measured_fraction_full 0.998
_diffrn_reflns_point_group_measured_fraction_max 0.997
_diffrn_reflns_theta_full 25.242
_diffrn_reflns_theta_max 26.432
_diffrn_reflns_theta_min 2.487
_diffrn_standards_number 0
_exptl_absorpt_coefficient_mu 0.415
_exptl_absorpt_correction_T_max 0.7454
_exptl_absorpt_correction_T_min 0.6737
_exptl_absorpt_correction_type multi-scan
_exptl_crystal_colour colourless
_exptl_crystal_colour_primary colourless
_exptl_crystal_density_diffrn 1.468
_exptl_crystal_description block
_exptl_crystal_F_000 640
_exptl_crystal_size_max 0.28
_exptl_crystal_size_mid 0.15
_exptl_crystal_size_min 0.12
_refine_diff_density_max 0.173
_refine_diff_density_min -0.273
_refine_diff_density_rms 0.042
_refine_ls_extinction_method none
_refine_ls_goodness_of_fit_ref 1.021
_refine_ls_hydrogen_treatment constr
_refine_ls_matrix_type full
_refine_ls_number_parameters 190
_refine_ls_number_reflns 2889
_refine_ls_number_restraints 0
_refine_ls_restrained_S_all 1.021
_refine_ls_R_factor_all 0.0686
_refine_ls_R_factor_gt 0.0413
_refine_ls_shift/su_max 0.000
_refine_ls_shift/su_mean 0.000
_refine_ls_structure_factor_coef Fsqd
_refine_ls_weighting_details 'w=1/[\s^2^(Fo^2^)+(0.0372P)^2^+0.6376P] where P=(Fo^2^+2Fc^2^)/3'
_refine_ls_weighting_scheme calc
_refine_ls_wR_factor_gt 0.0880
_refine_ls_wR_factor_ref 0.1020
_reflns_Friedel_coverage 0.000
_reflns_number_gt 2079
_reflns_number_total 2889
_reflns_threshold_expression 'I > 2\s(I)'
_cod_data_source_file d2cc04941d2.cif
_cod_data_source_block 01173clscz_0m
_cod_original_cell_volume 1410.4(4)
_cod_database_code 7131004
_shelx_shelxl_version_number 2014/7
_shelx_space_group_comment
;
The symmetry employed for this shelxl refinement is uniquely defined
by the following loop, which should always be used as a source of
symmetry information in preference to the above space-group names.
They are only intended as comments.
;
_shelx_estimated_absorpt_t_max 0.952
_shelx_estimated_absorpt_t_min 0.893
_olex2_refinement_description
;
1. Fixed Uiso
 At 1.2 times of:
  All C(H) groups
2.a Aromatic/amide H refined with riding coordinates:
 C00C(H00C), C00D(H00D), C00E(H00E), C00F(H00F), C00G(H00G), C00H(H00H),
 C00I(H00I), C00J(H00J), C00K(H00K), C00L(H00L)
;
_olex2_submission_special_instructions 'No special instructions were received'

loop_
_space_group_symop_operation_xyz
'x, y, z'
'-x, y+1/2, -z+1/2'
'-x, -y, -z'
'x, -y-1/2, z-1/2'

loop_
_atom_site_label
_atom_site_type_symbol
_atom_site_fract_x
_atom_site_fract_y
_atom_site_fract_z
_atom_site_U_iso_or_equiv
_atom_site_adp_type
_atom_site_occupancy
_atom_site_site_symmetry_order
_atom_site_calc_flag
_atom_site_refinement_flags_posn
_atom_site_refinement_flags_adp
_atom_site_refinement_flags_occupancy
_atom_site_disorder_assembly
_atom_site_disorder_group
S01 S 0.10459(5) 1.04110(8) 0.30512(4) 0.0595(2) Uani 1 1 d . . . . .
Cl02 Cl 0.20982(6) 0.52217(10) 0.21412(4) 0.0700(2) Uani 1 1 d . . . . .
O003 O 0.08968(12) 0.7250(2) 0.43850(10) 0.0556(4) Uani 1 1 d . . . . .
N004 N 0.25697(13) 0.6062(2) 0.40287(11) 0.0425(4) Uani 1 1 d . . . . .
C005 C 0.15569(16) 0.8168(3) 0.31038(14) 0.0414(5) Uani 1 1 d . . . . .
C006 C 0.25387(18) 0.4309(3) 0.44347(13) 0.0437(5) Uani 1 1 d . . . . .
C007 C 0.16397(17) 0.7176(3) 0.38942(14) 0.0421(5) Uani 1 1 d . . . . .
C008 C 0.36622(16) 0.6334(3) 0.37375(13) 0.0427(5) Uani 1 1 d . . . . .
C009 C 0.43063(18) 0.4769(3) 0.39506(14) 0.0471(5) Uani 1 1 d . . . . .
C00A C 0.35879(19) 0.3473(3) 0.43692(13) 0.0480(5) Uani 1 1 d . . . . .
C00B C 0.16670(17) 0.7460(3) 0.23395(14) 0.0467(5) Uani 1 1 d . . . . .
C00C C 0.41164(18) 0.7862(3) 0.33497(15) 0.0522(6) Uani 1 1 d . . . . .
H00C H 0.3689 0.8908 0.3221 0.063 Uiso 1 1 calc R . . . .
C00D C 0.13476(18) 0.8704(4) 0.17069(15) 0.0556(6) Uani 1 1 d . . . . .
H00D H 0.1369 0.8426 0.1153 0.067 Uiso 1 1 calc R . . . .
C00E C 0.1658(2) 0.3418(3) 0.48002(14) 0.0510(6) Uani 1 1 d . . . . .
H00E H 0.0968 0.3991 0.4841 0.061 Uiso 1 1 calc R . . . .
C00F C 0.1850(2) 0.1639(3) 0.51015(15) 0.0624(7) Uani 1 1 d . . . . .
H00F H 0.1276 0.1004 0.5351 0.075 Uiso 1 1 calc R . . . .
C00G C 0.3750(2) 0.1680(4) 0.46769(16) 0.0629(7) Uani 1 1 d . . . . .
H00G H 0.4438 0.1097 0.4638 0.075 Uiso 1 1 calc R . . . .
C00H C 0.5428(2) 0.4728(4) 0.37552(16) 0.0608(7) Uani 1 1 d . . . . .
H00H H 0.5867 0.3697 0.3889 0.073 Uiso 1 1 calc R . . . .
C00I C 0.52343(19) 0.7772(4) 0.31609(16) 0.0607(7) Uani 1 1 d . . . . .
H00I H 0.5559 0.8771 0.2893 0.073 Uiso 1 1 calc R . . . .
C00J C 0.5875(2) 0.6229(4) 0.33628(17) 0.0669(7) Uani 1 1 d . . . . .
H00J H 0.6622 0.6210 0.3230 0.080 Uiso 1 1 calc R . . . .
C00K C 0.1008(2) 1.0347(4) 0.20137(17) 0.0625(7) Uani 1 1 d . . . . .
H00K H 0.0776 1.1347 0.1690 0.075 Uiso 1 1 calc R . . . .
C00L C 0.2878(3) 0.0783(4) 0.50392(17) 0.0696(8) Uani 1 1 d . . . . .
H00L H 0.2980 -0.0417 0.5245 0.083 Uiso 1 1 calc R . . . .

loop_
_atom_site_aniso_label
_atom_site_aniso_U_11
_atom_site_aniso_U_22
_atom_site_aniso_U_33
_atom_site_aniso_U_23
_atom_site_aniso_U_13
_atom_site_aniso_U_12
S01 0.0603(4) 0.0452(3) 0.0726(5) 0.0013(3) -0.0052(3) 0.0122(3)
Cl02 0.0770(5) 0.0649(4) 0.0677(5) -0.0207(3) -0.0054(3) 0.0190(3)
O003 0.0483(9) 0.0585(10) 0.0607(11) 0.0033(8) 0.0177(8) 0.0070(7)
N004 0.0386(9) 0.0432(10) 0.0460(11) 0.0065(8) 0.0048(8) 0.0055(8)
C005 0.0348(11) 0.0392(11) 0.0501(14) 0.0019(10) 0.0000(9) 0.0025(9)
C006 0.0528(13) 0.0429(12) 0.0355(12) 0.0001(9) 0.0008(10) 0.0028(10)
C007 0.0389(11) 0.0392(11) 0.0484(13) -0.0025(9) 0.0019(10) 0.0001(9)
C008 0.0375(11) 0.0510(13) 0.0394(12) -0.0001(10) -0.0005(9) 0.0037(10)
C009 0.0436(12) 0.0570(14) 0.0406(13) -0.0055(10) -0.0026(10) 0.0090(10)
C00A 0.0559(14) 0.0486(13) 0.0393(13) -0.0012(10) -0.0063(10) 0.0116(11)
C00B 0.0370(11) 0.0513(13) 0.0518(14) -0.0020(11) 0.0007(10) 0.0003(10)
C00C 0.0416(12) 0.0598(15) 0.0552(15) 0.0045(12) -0.0006(10) -0.0014(11)
C00D 0.0459(13) 0.0696(17) 0.0508(15) 0.0112(13) -0.0055(11) -0.0048(12)
C00E 0.0604(14) 0.0508(13) 0.0420(13) 0.0020(10) 0.0051(11) 0.0005(11)
C00F 0.0888(19) 0.0511(14) 0.0476(15) 0.0062(12) 0.0058(13) -0.0069(14)
C00G 0.0759(17) 0.0564(15) 0.0559(16) 0.0037(12) -0.0097(13) 0.0215(14)
C00H 0.0473(14) 0.0767(18) 0.0582(17) -0.0101(14) -0.0055(12) 0.0180(13)
C00I 0.0434(13) 0.0795(18) 0.0593(17) 0.0022(13) 0.0011(11) -0.0097(13)
C00J 0.0381(13) 0.095(2) 0.0673(18) -0.0093(16) 0.0043(12) 0.0002(14)
C00K 0.0535(14) 0.0605(16) 0.0730(19) 0.0208(14) -0.0108(13) 0.0003(12)
C00L 0.104(2) 0.0452(14) 0.0588(18) 0.0088(12) -0.0059(15) 0.0082(15)

loop_
_atom_type_symbol
_atom_type_description
_atom_type_scat_dispersion_real
_atom_type_scat_dispersion_imag
_atom_type_scat_source
C C 0.0033 0.0016 'International Tables Vol C Tables 4.2.6.8 and 6.1.1.4'
H H 0.0000 0.0000 'International Tables Vol C Tables 4.2.6.8 and 6.1.1.4'
Cl Cl 0.1484 0.1585 'International Tables Vol C Tables 4.2.6.8 and 6.1.1.4'
N N 0.0061 0.0033 'International Tables Vol C Tables 4.2.6.8 and 6.1.1.4'
O O 0.0106 0.0060 'International Tables Vol C Tables 4.2.6.8 and 6.1.1.4'
S S 0.1246 0.1234 'International Tables Vol C Tables 4.2.6.8 and 6.1.1.4'

loop_
_geom_angle_atom_site_label_1
_geom_angle_atom_site_label_2
_geom_angle_atom_site_label_3
_geom_angle
_geom_angle_site_symmetry_1
_geom_angle_site_symmetry_3
_geom_angle_publ_flag
C00K S01 C005 91.47(12) . . ?
C007 N004 C006 123.52(17) . . ?
C007 N004 C008 128.00(18) . . ?
C008 N004 C006 108.23(16) . . ?
C007 C005 S01 120.59(16) . . ?
C00B C005 S01 110.14(17) . . ?
C00B C005 C007 128.4(2) . . ?
C00A C006 N004 107.90(18) . . ?
C00E C006 N004 129.7(2) . . ?
C00E C006 C00A 122.3(2) . . ?
O003 C007 N004 121.4(2) . . ?
O003 C007 C005 121.52(19) . . ?
N004 C007 C005 116.92(18) . . ?
C009 C008 N004 108.44(18) . . ?
C00C C008 N004 129.81(19) . . ?
C00C C008 C009 121.7(2) . . ?
C008 C009 C00A 107.31(18) . . ?
C00H C009 C008 119.4(2) . . ?
C00H C009 C00A 133.2(2) . . ?
C006 C00A C009 108.04(19) . . ?
C00G C00A C006 119.0(2) . . ?
C00G C00A C009 133.0(2) . . ?
C005 C00B Cl02 123.94(18) . . ?
C005 C00B C00D 114.2(2) . . ?
C00D C00B Cl02 121.84(19) . . ?
C008 C00C H00C 121.3 . . ?
C008 C00C C00I 117.4(2) . . ?
C00I C00C H00C 121.3 . . ?
C00B C00D H00D 124.6 . . ?
C00K C00D C00B 110.9(2) . . ?
C00K C00D H00D 124.6 . . ?
C006 C00E H00E 121.4 . . ?
C00F C00E C006 117.1(2) . . ?
C00F C00E H00E 121.4 . . ?
C00E C00F H00F 119.2 . . ?
C00E C00F C00L 121.5(2) . . ?
C00L C00F H00F 119.2 . . ?
C00A C00G H00G 120.5 . . ?
C00L C00G C00A 119.1(2) . . ?
C00L C00G H00G 120.5 . . ?
C009 C00H H00H 120.5 . . ?
C00J C00H C009 118.9(2) . . ?
C00J C00H H00H 120.5 . . ?
C00C C00I H00I 119.3 . . ?
C00J C00I C00C 121.3(2) . . ?
C00J C00I H00I 119.3 . . ?
C00H C00J C00I 121.2(2) . . ?
C00H C00J H00J 119.4 . . ?
C00I C00J H00J 119.4 . . ?
S01 C00K H00K 123.3 . . ?
C00D C00K S01 113.3(2) . . ?
C00D C00K H00K 123.3 . . ?
C00F C00L H00L 119.5 . . ?
C00G C00L C00F 121.0(2) . . ?
C00G C00L H00L 119.5 . . ?

loop_
_geom_bond_atom_site_label_1
_geom_bond_atom_site_label_2
_geom_bond_distance
_geom_bond_site_symmetry_2
_geom_bond_publ_flag
S01 C005 1.721(2) . ?
S01 C00K 1.700(3) . ?
Cl02 C00B 1.718(2) . ?
O003 C007 1.217(2) . ?
N004 C006 1.422(3) . ?
N004 C007 1.387(3) . ?
N004 C008 1.422(3) . ?
C005 C007 1.479(3) . ?
C005 C00B 1.361(3) . ?
C006 C00A 1.403(3) . ?
C006 C00E 1.384(3) . ?
C008 C009 1.402(3) . ?
C008 C00C 1.384(3) . ?
C009 C00A 1.451(3) . ?
C009 C00H 1.394(3) . ?
C00A C00G 1.391(3) . ?
C00B C00D 1.413(3) . ?
C00C H00C 0.9300 . ?
C00C C00I 1.388(3) . ?
C00D H00D 0.9300 . ?
C00D C00K 1.347(4) . ?
C00E H00E 0.9300 . ?
C00E C00F 1.384(3) . ?
C00F H00F 0.9300 . ?
C00F C00L 1.386(4) . ?
C00G H00G 0.9300 . ?
C00G C00L 1.377(4) . ?
C00H H00H 0.9300 . ?
C00H C00J 1.369(4) . ?
C00I H00I 0.9300 . ?
C00I C00J 1.383(4) . ?
C00J H00J 0.9300 . ?
C00K H00K 0.9300 . ?
C00L H00L 0.9300 . ?
